data_7201255
loop_
_publ_author_name
'Shuku, Yoshiaki'
'Suizu, Rie'
'Awaga, Kunio'
'Sato, Osamu'

_publ_section_title
;
 Fe(II) spincrossover complex of
 [1,2,5]thiadiazolo[3,4-f][1,10]phenanthroline
;
_journal_issue 10
_journal_name_full CrystEngComm
_journal_page_first 2065
_journal_paper_doi 10.1039/b906845g
_journal_volume 11
_journal_year 2009
_chemical_formula_moiety 'C26 H12 Fe N10 S4 '
_chemical_formula_sum 'C26 H12 Fe N10 S4'
_chemical_formula_weight 648.53
_space_group_IT_number 33
_symmetry_cell_setting orthorhombic
_symmetry_Int_Tables_number 33
_symmetry_space_group_name_Hall 'P 2c -2n'
_symmetry_space_group_name_H-M 'P n a 21'
_cell_angle_alpha 90.0000
_cell_angle_beta 90.0000
_cell_angle_gamma 90.0000
_cell_formula_units_Z 4
_cell_length_a 8.7864(13)
_cell_length_b 35.234(5)
_cell_length_c 8.7965(11)
_cell_measurement_reflns_used 3039
_cell_measurement_temperature 400.1
_cell_measurement_theta_max 27.4
_cell_measurement_theta_min 3.3
_cell_volume 2723.2(7)
_computing_cell_refinement CrystalClear
_computing_data_collection CrystalClear
_computing_data_reduction CrystalStructure
_computing_publication_material 'CrystalStructure 3.8'
_computing_structure_refinement SHELXL
_computing_structure_solution SHELXS97
_diffrn_detector_area_resol_mean 7.31
_diffrn_measured_fraction_theta_full 0.928
_diffrn_measured_fraction_theta_max 0.928
_diffrn_measurement_device_type 'Rigaku Saturn'
_diffrn_measurement_method \w
_diffrn_radiation_type 'Mo K\a'
_diffrn_radiation_wavelength 0.71070
_diffrn_reflns_av_R_equivalents 0.069
_diffrn_reflns_limit_h_max 10
_diffrn_reflns_limit_h_min -11
_diffrn_reflns_limit_k_max 45
_diffrn_reflns_limit_k_min -45
_diffrn_reflns_limit_l_max 11
_diffrn_reflns_limit_l_min -11
_diffrn_reflns_number 19167
_diffrn_reflns_theta_full 27.43
_diffrn_reflns_theta_max 27.43
_exptl_absorpt_coefficient_mu 0.898
_exptl_absorpt_correction_T_max 0.874
_exptl_absorpt_correction_T_min 0.657
_exptl_absorpt_correction_type multi-scan
_exptl_absorpt_process_details 'Jacobson, R. (1998) Private communication'
_exptl_crystal_colour black
_exptl_crystal_density_diffrn 1.582
_exptl_crystal_density_method 'not measured'
_exptl_crystal_description block
_exptl_crystal_F_000 1312.00
_exptl_crystal_size_max 0.20
_exptl_crystal_size_mid 0.15
_exptl_crystal_size_min 0.15
_refine_diff_density_max 0.29
_refine_diff_density_min -0.41
_refine_ls_abs_structure_details 'Flack, H. D. (1983), Acta Cryst. A39, 876-881. 2484 Friedel Pairs'
_refine_ls_abs_structure_Flack 0.28(3)
_refine_ls_extinction_method none
_refine_ls_goodness_of_fit_ref 1.097
_refine_ls_hydrogen_treatment refall
_refine_ls_number_parameters 371
_refine_ls_number_reflns 5550
_refine_ls_R_factor_gt 0.0717
_refine_ls_shift/su_max 0.1110
_refine_ls_structure_factor_coef Fsqd
_refine_ls_weighting_details 'w = 1/[\s^2^(Fo^2^)+(0.1060P)^2^+1.1238P] where P=(Fo^2^+2Fc^2^)/3'
_refine_ls_weighting_scheme calc
_refine_ls_wR_factor_ref 0.2059
_reflns_number_gt 4895
_reflns_number_total 5550
_reflns_threshold_expression F^2^>2.0\s(F^2^)
_cod_data_source_file b906845g.txt
_cod_data_source_block '__080704HT_orthoP'
_cod_original_cell_volume 2723.2(6)
_cod_original_formula_sum 'C26 H12 Fe N10 S4 '
_cod_database_code 7201255

loop_
_symmetry_equiv_pos_site_id
_symmetry_equiv_pos_as_xyz
1 +X,+Y,+Z
2 1/2-X,1/2+Y,1/2+Z
3 1/2+X,1/2-Y,+Z
4 -X,-Y,1/2+Z

loop_
_atom_site_label
_atom_site_type_symbol
_atom_site_fract_x
_atom_site_fract_y
_atom_site_fract_z
_atom_site_U_iso_or_equiv
_atom_site_adp_type
_atom_site_occupancy
_atom_site_symmetry_multiplicity
_atom_site_calc_flag
_atom_site_refinement_flags
_atom_site_disorder_assembly
_atom_site_disorder_group
Fe(1) Fe 0.93067(10) 0.12154(2) 0.84508(9) 0.0655(2) Uani 1.00 1 d . . .
S(1) S 0.5122(2) -0.05772(5) 0.5721(2) 0.0945(5) Uani 1.00 1 d . . .
S(2) S 1.0899(4) 0.29918(7) 0.3682(3) 0.1513(14) Uani 1.00 1 d . . .
S(3) S 0.7248(3) 0.09931(7) 1.3463(2) 0.1116(7) Uani 1.00 1 d . . .
S(4) S 1.4219(2) 0.15458(6) 1.0494(2) 0.0954(5) Uani 1.00 1 d . . .
N(1) N 0.9629(5) 0.06097(14) 0.8037(5) 0.0662(11) Uani 1.00 1 d . . .
N(2) N 0.7147(5) 0.10255(11) 0.7450(4) 0.0564(8) Uani 1.00 1 d . . .
N(3) N 0.6817(7) -0.05246(13) 0.6430(7) 0.0808(14) Uani 1.00 1 d . . .
N(4) N 0.4564(6) -0.01348(17) 0.5717(8) 0.0853(16) Uani 1.00 1 d . . .
N(5) N 0.8754(6) 0.18222(13) 0.8291(6) 0.0730(11) Uani 1.00 1 d . . .
N(6) N 1.0061(5) 0.13913(12) 0.6131(4) 0.0614(10) Uani 1.00 1 d . . .
N(7) N 0.9971(12) 0.29463(18) 0.5281(9) 0.118(2) Uani 1.00 1 d . . .
N(8) N 1.1197(12) 0.25450(18) 0.3271(8) 0.122(2) Uani 1.00 1 d . . .
N(9) N 0.8436(9) 0.11404(19) 1.0644(7) 0.0974(18) Uani 1.00 1 d . . .
N(10) N 1.1557(8) 0.1321(2) 0.9177(7) 0.0912(17) Uani 1.00 1 d . . .
C(1) C 0.8399(6) 0.04137(14) 0.7522(5) 0.0579(11) Uani 1.00 1 d . . .
C(2) C 1.0913(7) 0.04071(19) 0.8290(9) 0.0800(15) Uani 1.00 1 d . . .
C(3) C 1.0995(8) 0.0020(2) 0.8100(9) 0.089(2) Uani 1.00 1 d . . .
C(4) C 0.9765(8) -0.01805(18) 0.7597(8) 0.0787(16) Uani 1.00 1 d . . .
C(5) C 0.8400(7) 0.00199(14) 0.7288(6) 0.0646(12) Uani 1.00 1 d . . .
C(6) C 0.7021(7) -0.01542(14) 0.6711(6) 0.0686(13) Uani 1.00 1 d . . .
C(7) C 0.5721(8) 0.00699(17) 0.6320(7) 0.0695(14) Uani 1.00 1 d . . .
C(8) C 0.5713(6) 0.04793(15) 0.6567(6) 0.0627(11) Uani 1.00 1 d . . .
C(9) C 0.4485(8) 0.07180(19) 0.6249(9) 0.0819(17) Uani 1.00 1 d . . .
C(10) C 0.4601(8) 0.10968(19) 0.6505(9) 0.0846(18) Uani 1.00 1 d . . .
C(11) C 0.5934(7) 0.12435(15) 0.7135(7) 0.0676(13) Uani 1.00 1 d . . .
C(12) C 0.7037(6) 0.06471(13) 0.7170(5) 0.0560(10) Uani 1.00 1 d . . .
C(13) C 0.9319(7) 0.20079(16) 0.7078(6) 0.0657(12) Uani 1.00 1 d . . .
C(14) C 0.8109(11) 0.2029(2) 0.9401(9) 0.101(2) Uani 1.00 1 d . . .
C(15) C 0.7976(13) 0.2424(2) 0.9316(13) 0.133(4) Uani 1.00 1 d . . .
C(16) C 0.8528(12) 0.2612(2) 0.8045(10) 0.106(2) Uani 1.00 1 d . . .
C(17) C 0.9204(9) 0.24031(17) 0.6902(8) 0.0840(19) Uani 1.00 1 d . . .
C(18) C 0.9865(10) 0.25738(18) 0.5555(9) 0.0900(19) Uani 1.00 1 d . . .
C(19) C 1.0617(10) 0.23486(19) 0.4435(8) 0.090(2) Uani 1.00 1 d . . .
C(20) C 1.0647(8) 0.19337(16) 0.4563(7) 0.0725(14) Uani 1.00 1 d . . .
C(21) C 1.1326(10) 0.16880(19) 0.3491(8) 0.0916(19) Uani 1.00 1 d . . .
C(22) C 1.1349(9) 0.13113(19) 0.3755(7) 0.0828(18) Uani 1.00 1 d . . .
C(23) C 1.0691(8) 0.11697(17) 0.5068(7) 0.0738(16) Uani 1.00 1 d . . .
C(24) C 1.0028(7) 0.17712(14) 0.5883(5) 0.0609(11) Uani 1.00 1 d . . .
C(25) C 0.7983(8) 0.10854(19) 1.1809(7) 0.0732(14) Uani 1.00 1 d . . .
C(26) C 1.2583(10) 0.14136(16) 0.9679(6) 0.0767(18) Uani 1.00 1 d . . .
H(1) H 1.1780 0.0536 0.8609 0.096 Uiso 1.00 1 c R . .
H(2) H 1.1899 -0.0106 0.8317 0.107 Uiso 1.00 1 c R . .
H(3) H 0.9821 -0.0442 0.7460 0.094 Uiso 1.00 1 c R . .
H(4) H 0.3587 0.0617 0.5860 0.098 Uiso 1.00 1 c R . .
H(5) H 0.3797 0.1258 0.6263 0.101 Uiso 1.00 1 c R . .
H(6) H 0.5984 0.1502 0.7345 0.081 Uiso 1.00 1 c R . .
H(7) H 0.7737 0.1905 1.0257 0.121 Uiso 1.00 1 c R . .
H(8) H 0.7523 0.2559 1.0103 0.160 Uiso 1.00 1 c R . .
H(9) H 0.8445 0.2875 0.7965 0.127 Uiso 1.00 1 c R . .
H(10) H 1.1755 0.1786 0.2608 0.110 Uiso 1.00 1 c R . .
H(11) H 1.1804 0.1148 0.3060 0.099 Uiso 1.00 1 c R . .
H(12) H 1.0687 0.0908 0.5218 0.089 Uiso 1.00 1 c R . .

loop_
_atom_site_aniso_label
_atom_site_aniso_U_11
_atom_site_aniso_U_22
_atom_site_aniso_U_33
_atom_site_aniso_U_12
_atom_site_aniso_U_13
_atom_site_aniso_U_23
Fe(1) 0.0695(4) 0.0732(4) 0.0539(3) -0.0094(3) 0.0050(4) -0.0015(3)
S(1) 0.0924(14) 0.0750(8) 0.1162(14) -0.0204(8) 0.0009(12) -0.0127(9)
S(2) 0.253(4) 0.0825(11) 0.118(2) -0.0134(15) 0.001(2) 0.0288(12)
S(3) 0.1167(18) 0.1601(18) 0.0581(7) -0.0020(13) 0.0131(11) 0.0112(12)
S(4) 0.0823(13) 0.1102(13) 0.0938(12) -0.0153(9) -0.0032(11) -0.0067(10)
N(1) 0.061(2) 0.076(2) 0.062(2) -0.0015(19) -0.0015(19) 0.0035(18)
N(2) 0.051(2) 0.067(2) 0.0508(19) -0.0026(16) 0.0044(17) -0.0033(15)
N(3) 0.087(4) 0.064(2) 0.092(3) -0.003(2) 0.002(3) -0.003(2)
N(4) 0.064(3) 0.085(3) 0.107(4) -0.012(2) -0.010(3) -0.008(3)
N(5) 0.076(3) 0.084(2) 0.059(2) -0.010(2) 0.012(2) -0.020(2)
N(6) 0.067(2) 0.070(2) 0.0475(19) -0.0043(18) 0.0082(19) -0.0084(17)
N(7) 0.174(8) 0.071(3) 0.108(5) -0.004(4) 0.001(5) 0.004(3)
N(8) 0.192(8) 0.084(3) 0.091(4) -0.011(4) 0.021(5) 0.014(3)
N(9) 0.094(5) 0.123(4) 0.075(3) -0.016(3) 0.005(3) 0.007(3)
N(10) 0.085(4) 0.120(4) 0.068(3) -0.017(3) -0.003(3) 0.002(3)
C(1) 0.059(3) 0.068(2) 0.046(2) -0.001(2) 0.003(2) 0.0072(18)
C(2) 0.065(3) 0.090(3) 0.085(4) 0.003(2) -0.010(3) 0.009(3)
C(3) 0.069(4) 0.102(4) 0.096(5) 0.019(3) -0.014(3) 0.002(3)
C(4) 0.071(4) 0.076(3) 0.089(4) 0.013(2) -0.007(3) -0.002(3)
C(5) 0.067(3) 0.067(2) 0.059(2) -0.001(2) 0.004(2) 0.005(2)
C(6) 0.071(3) 0.063(2) 0.072(3) -0.008(2) 0.009(2) -0.001(2)
C(7) 0.076(4) 0.065(2) 0.068(3) -0.008(2) 0.009(2) 0.003(2)
C(8) 0.057(3) 0.069(2) 0.062(2) -0.005(2) 0.009(2) 0.006(2)
C(9) 0.068(4) 0.084(3) 0.093(4) 0.000(2) -0.008(3) -0.006(3)
C(10) 0.071(4) 0.083(3) 0.099(4) 0.012(2) -0.002(3) -0.000(3)
C(11) 0.065(3) 0.068(2) 0.069(3) 0.004(2) 0.000(2) -0.006(2)
C(12) 0.059(3) 0.061(2) 0.048(2) -0.0031(18) 0.006(2) 0.0003(17)
C(13) 0.067(3) 0.069(2) 0.061(2) -0.006(2) -0.002(2) -0.009(2)
C(14) 0.116(7) 0.106(4) 0.080(4) -0.019(4) 0.045(4) -0.032(3)
C(15) 0.155(10) 0.113(6) 0.131(7) -0.004(5) 0.053(7) -0.064(5)
C(16) 0.129(7) 0.076(3) 0.113(6) 0.006(4) 0.007(5) -0.026(3)
C(17) 0.100(5) 0.069(3) 0.083(3) -0.007(3) 0.000(3) -0.019(2)
C(18) 0.110(5) 0.067(3) 0.093(4) 0.000(3) -0.000(4) 0.004(3)
C(19) 0.128(7) 0.072(3) 0.070(3) -0.005(3) 0.006(4) 0.003(2)
C(20) 0.087(4) 0.067(2) 0.064(2) -0.002(2) 0.013(2) 0.002(2)
C(21) 0.123(5) 0.094(3) 0.058(2) -0.012(3) 0.020(4) 0.004(3)
C(22) 0.087(4) 0.089(3) 0.073(4) 0.004(3) 0.024(3) -0.019(2)
C(23) 0.091(5) 0.069(3) 0.062(2) 0.003(2) 0.011(2) -0.010(2)
C(24) 0.066(3) 0.067(2) 0.050(2) -0.006(2) 0.000(2) -0.0052(18)
C(25) 0.066(3) 0.094(3) 0.059(3) 0.000(2) 0.001(2) -0.004(2)
C(26) 0.109(6) 0.066(2) 0.054(2) -0.008(3) 0.021(3) -0.003(2)

loop_
_atom_type_symbol
_atom_type_description
_atom_type_scat_dispersion_real
_atom_type_scat_dispersion_imag
_atom_type_scat_source
C C 0.003 0.002
;
International Tables for Crystallography
(1992, Vol. C, Tables 4.2.6.8 and 6.1.1.4)
;
H H 0.000 0.000
;
International Tables for Crystallography
(1992, Vol. C, Table 6.1.1.4)
;
N N 0.006 0.003
;
International Tables for Crystallography
(1992, Vol. C, Tables 4.2.6.8 and 6.1.1.4)
;
S S 0.125 0.123
;
International Tables for Crystallography
(1992, Vol. C, Tables 4.2.6.8 and 6.1.1.4)
;
Fe Fe 0.346 0.844
;
International Tables for Crystallography
(1992, Vol. C, Tables 4.2.6.8 and 6.1.1.4)
;

loop_
_geom_angle_atom_site_label_1
_geom_angle_atom_site_label_2
_geom_angle_atom_site_label_3
_geom_angle
_geom_angle_publ_flag
_geom_angle_site_symmetry_1
_geom_angle_site_symmetry_2
_geom_angle_site_symmetry_3
N(1) Fe(1) N(2) 75.38(17) yes . . .
N(1) Fe(1) N(5) 165.73(19) yes . . .
N(1) Fe(1) N(6) 94.60(16) yes . . .
N(1) Fe(1) N(9) 94.5(2) yes . . .
N(1) Fe(1) N(10) 95.8(2) yes . . .
N(2) Fe(1) N(5) 94.57(17) yes . . .
N(2) Fe(1) N(6) 88.55(16) yes . . .
N(2) Fe(1) N(9) 90.9(2) yes . . .
N(2) Fe(1) N(10) 169.9(2) yes . . .
N(5) Fe(1) N(6) 74.75(17) yes . . .
N(5) Fe(1) N(9) 95.8(2) yes . . .
N(5) Fe(1) N(10) 93.1(2) yes . . .
N(6) Fe(1) N(9) 170.5(2) yes . . .
N(6) Fe(1) N(10) 87.1(2) yes . . .
N(9) Fe(1) N(10) 94.9(2) yes . . .
N(3) S(1) N(4) 99.6(2) yes . . .
N(7) S(2) N(8) 100.1(4) yes . . .
Fe(1) N(1) C(1) 116.6(3) yes . . .
Fe(1) N(1) C(2) 126.6(4) yes . . .
C(1) N(1) C(2) 116.7(5) yes . . .
Fe(1) N(2) C(11) 126.5(3) yes . . .
Fe(1) N(2) C(12) 115.7(3) yes . . .
C(11) N(2) C(12) 117.9(4) yes . . .
S(1) N(3) C(6) 107.7(4) yes . . .
S(1) N(4) C(7) 106.4(4) yes . . .
Fe(1) N(5) C(13) 116.2(3) yes . . .
Fe(1) N(5) C(14) 125.0(4) yes . . .
C(13) N(5) C(14) 117.9(5) yes . . .
Fe(1) N(6) C(23) 126.8(3) yes . . .
Fe(1) N(6) C(24) 114.5(3) yes . . .
C(23) N(6) C(24) 118.2(4) yes . . .
S(2) N(7) C(18) 106.6(6) yes . . .
S(2) N(8) C(19) 105.5(6) yes . . .
Fe(1) N(9) C(25) 177.2(6) yes . . .
Fe(1) N(10) C(26) 168.9(6) yes . . .
N(1) C(1) C(5) 123.4(5) yes . . .
N(1) C(1) C(12) 115.4(4) yes . . .
C(5) C(1) C(12) 121.2(4) yes . . .
N(1) C(2) C(3) 123.2(6) yes . . .
C(2) C(3) C(4) 120.7(6) yes . . .
C(3) C(4) C(5) 118.3(5) yes . . .
C(1) C(5) C(4) 117.7(5) yes . . .
C(1) C(5) C(6) 118.0(5) yes . . .
C(4) C(5) C(6) 124.3(4) yes . . .
N(3) C(6) C(5) 126.1(5) yes . . .
N(3) C(6) C(7) 112.7(5) yes . . .
C(5) C(6) C(7) 121.2(4) yes . . .
N(4) C(7) C(6) 113.5(5) yes . . .
N(4) C(7) C(8) 125.6(5) yes . . .
C(6) C(7) C(8) 120.9(5) yes . . .
C(7) C(8) C(9) 124.7(5) yes . . .
C(7) C(8) C(12) 117.9(5) yes . . .
C(9) C(8) C(12) 117.4(5) yes . . .
C(8) C(9) C(10) 120.1(6) yes . . .
C(9) C(10) C(11) 119.6(6) yes . . .
N(2) C(11) C(10) 122.4(5) yes . . .
N(2) C(12) C(1) 116.6(4) yes . . .
N(2) C(12) C(8) 122.6(4) yes . . .
C(1) C(12) C(8) 120.8(4) yes . . .
N(5) C(13) C(17) 122.8(5) yes . . .
N(5) C(13) C(24) 116.4(4) yes . . .
C(17) C(13) C(24) 120.7(5) yes . . .
N(5) C(14) C(15) 122.4(7) yes . . .
C(14) C(15) C(16) 119.4(9) yes . . .
C(15) C(16) C(17) 118.7(7) yes . . .
C(13) C(17) C(16) 118.7(6) yes . . .
C(13) C(17) C(18) 118.2(6) yes . . .
C(16) C(17) C(18) 123.1(6) yes . . .
N(7) C(18) C(17) 125.6(7) yes . . .
N(7) C(18) C(19) 112.9(7) yes . . .
C(17) C(18) C(19) 121.3(5) yes . . .
N(8) C(19) C(18) 114.7(6) yes . . .
N(8) C(19) C(20) 124.6(6) yes . . .
C(18) C(19) C(20) 120.7(6) yes . . .
C(19) C(20) C(21) 124.6(6) yes . . .
C(19) C(20) C(24) 117.6(5) yes . . .
C(21) C(20) C(24) 117.8(5) yes . . .
C(20) C(21) C(22) 119.7(6) yes . . .
C(21) C(22) C(23) 119.5(6) yes . . .
N(6) C(23) C(22) 123.1(5) yes . . .
N(6) C(24) C(13) 116.8(4) yes . . .
N(6) C(24) C(20) 121.8(4) yes . . .
C(13) C(24) C(20) 121.4(4) yes . . .
S(3) C(25) N(9) 177.0(7) yes . . .
S(4) C(26) N(10) 178.2(6) yes . . .
N(1) C(2) H(1) 118.4 no . . .
C(3) C(2) H(1) 118.4 no . . .
C(2) C(3) H(2) 119.6 no . . .
C(4) C(3) H(2) 119.7 no . . .
C(3) C(4) H(3) 120.8 no . . .
C(5) C(4) H(3) 120.8 no . . .
C(8) C(9) H(4) 120.0 no . . .
C(10) C(9) H(4) 120.0 no . . .
C(9) C(10) H(5) 120.2 no . . .
C(11) C(10) H(5) 120.2 no . . .
N(2) C(11) H(6) 118.8 no . . .
C(10) C(11) H(6) 118.8 no . . .
N(5) C(14) H(7) 118.8 no . . .
C(15) C(14) H(7) 118.8 no . . .
C(14) C(15) H(8) 120.3 no . . .
C(16) C(15) H(8) 120.3 no . . .
C(15) C(16) H(9) 120.6 no . . .
C(17) C(16) H(9) 120.6 no . . .
C(20) C(21) H(10) 120.2 no . . .
C(22) C(21) H(10) 120.2 no . . .
C(21) C(22) H(11) 120.3 no . . .
C(23) C(22) H(11) 120.3 no . . .
N(6) C(23) H(12) 118.5 no . . .
C(22) C(23) H(12) 118.5 no . . .

loop_
_geom_bond_atom_site_label_1
_geom_bond_atom_site_label_2
_geom_bond_distance
_geom_bond_publ_flag
_geom_bond_site_symmetry_1
_geom_bond_site_symmetry_2
Fe(1) N(1) 2.183(4) yes . .
Fe(1) N(2) 2.196(4) yes . .
Fe(1) N(5) 2.197(4) yes . .
Fe(1) N(6) 2.233(4) yes . .
Fe(1) N(9) 2.092(6) yes . .
Fe(1) N(10) 2.112(7) yes . .
S(1) N(3) 1.625(6) yes . .
S(1) N(4) 1.634(6) yes . .
S(2) N(7) 1.634(9) yes . .
S(2) N(8) 1.636(7) yes . .
S(3) C(25) 1.625(6) yes . .
S(4) C(26) 1.672(8) yes . .
N(1) C(1) 1.361(7) yes . .
N(1) C(2) 1.353(8) yes . .
N(2) C(11) 1.343(7) yes . .
N(2) C(12) 1.359(6) yes . .
N(3) C(6) 1.340(6) yes . .
N(4) C(7) 1.354(9) yes . .
N(5) C(13) 1.347(7) yes . .
N(5) C(14) 1.343(9) yes . .
N(6) C(23) 1.338(7) yes . .
N(6) C(24) 1.356(6) yes . .
N(7) C(18) 1.338(9) yes . .
N(8) C(19) 1.337(11) yes . .
N(9) C(25) 1.117(9) yes . .
N(10) C(26) 1.055(11) yes . .
C(1) C(5) 1.403(6) yes . .
C(1) C(12) 1.485(7) yes . .
C(2) C(3) 1.376(10) yes . .
C(3) C(4) 1.365(10) yes . .
C(4) C(5) 1.418(9) yes . .
C(5) C(6) 1.449(8) yes . .
C(6) C(7) 1.431(9) yes . .
C(7) C(8) 1.459(8) yes . .
C(8) C(9) 1.396(9) yes . .
C(8) C(12) 1.408(7) yes . .
C(9) C(10) 1.357(9) yes . .
C(10) C(11) 1.395(9) yes . .
C(13) C(17) 1.405(8) yes . .
C(13) C(24) 1.479(7) yes . .
C(14) C(15) 1.399(12) yes . .
C(15) C(16) 1.388(14) yes . .
C(16) C(17) 1.381(11) yes . .
C(17) C(18) 1.450(10) yes . .
C(18) C(19) 1.427(11) yes . .
C(19) C(20) 1.466(8) yes . .
C(20) C(21) 1.412(9) yes . .
C(20) C(24) 1.405(8) yes . .
C(21) C(22) 1.348(9) yes . .
C(22) C(23) 1.385(9) yes . .
C(2) H(1) 0.930 no . .
C(3) H(2) 0.930 no . .
C(4) H(3) 0.930 no . .
C(9) H(4) 0.930 no . .
C(10) H(5) 0.930 no . .
C(11) H(6) 0.930 no . .
C(14) H(7) 0.930 no . .
C(15) H(8) 0.930 no . .
C(16) H(9) 0.930 no . .
C(21) H(10) 0.930 no . .
C(22) H(11) 0.930 no . .
C(23) H(12) 0.930 no . .

loop_
_geom_contact_atom_site_label_1
_geom_contact_atom_site_label_2
_geom_contact_distance
_geom_contact_publ_flag
_geom_contact_site_symmetry_1
_geom_contact_site_symmetry_2
S(1) S(3) 3.507(3) ? . 4_654
S(1) S(4) 3.467(2) ? . 4_754
S(1) C(25) 3.400(7) ? . 4_654
S(2) S(4) 3.564(3) ? . 3_454
S(3) S(1) 3.507(3) ? . 4_655
S(3) N(2) 3.510(4) ? . 1_556
S(3) C(8) 3.543(6) ? . 1_556
S(3) C(9) 3.583(8) ? . 1_556
S(3) C(10) 3.564(8) ? . 1_556
S(3) C(11) 3.542(6) ? . 1_556
S(3) C(12) 3.486(5) ? . 1_556
S(3) C(23) 3.396(7) ? . 1_556
S(4) S(1) 3.467(2) ? . 4_755
S(4) S(2) 3.564(3) ? . 3_556
S(4) C(11) 3.483(6) ? . 1_655
N(2) S(3) 3.510(4) ? . 1_554
N(3) C(2) 3.432(9) ? . 4_754
N(3) C(26) 3.530(7) ? . 4_754
N(7) C(10) 3.554(9) ? . 3_555
N(7) C(11) 3.395(9) ? . 3_555
C(2) N(3) 3.432(9) ? . 4_755
C(8) S(3) 3.543(6) ? . 1_554
C(9) S(3) 3.583(8) ? . 1_554
C(10) S(3) 3.564(8) ? . 1_554
C(10) N(7) 3.554(9) ? . 3_455
C(10) C(26) 3.490(10) ? . 1_455
C(11) S(3) 3.542(6) ? . 1_554
C(11) S(4) 3.483(6) ? . 1_455
C(11) N(7) 3.395(9) ? . 3_455
C(12) S(3) 3.486(5) ? . 1_554
C(22) C(25) 3.509(10) ? . 1_554
C(23) S(3) 3.396(7) ? . 1_554
C(25) S(1) 3.400(7) ? . 4_655
C(25) C(22) 3.509(10) ? . 1_556
C(26) N(3) 3.530(7) ? . 4_755
C(26) C(10) 3.490(10) ? . 1_655
S(1) H(1) 3.299 ? . 4_754
S(2) H(7) 3.438 ? . 3_554
S(3) H(2) 3.216 ? . 4_755
S(3) H(3) 3.344 ? . 4_755
S(3) H(12) 3.407 ? . 1_556
S(4) H(6) 3.178 ? . 1_655
S(4) H(7) 3.346 ? . 1_655
S(4) H(8) 3.506 ? . 3_555
S(4) H(9) 3.095 ? . 3_555
S(4) H(10) 2.976 ? . 1_556
S(4) H(11) 3.401 ? . 1_556
N(3) H(1) 2.771 ? . 4_754
N(3) H(11) 2.889 ? . 4_755
N(4) H(2) 3.275 ? . 1_455
N(6) H(5) 3.318 ? . 1_655
N(7) H(5) 3.111 ? . 3_555
N(7) H(6) 2.805 ? . 3_555
N(8) H(7) 3.553 ? . 3_554
N(8) H(8) 3.042 ? . 3_554
N(9) H(3) 3.310 ? . 4_755
N(10) H(5) 3.240 ? . 1_655
N(10) H(9) 3.451 ? . 3_555
N(10) H(10) 3.437 ? . 1_556
N(10) H(11) 3.477 ? . 1_556
C(2) H(4) 3.262 ? . 1_655
C(4) H(12) 3.472 ? . 4_755
C(5) H(2) 3.516 ? . 4_754
C(6) H(1) 3.220 ? . 4_754
C(6) H(2) 3.265 ? . 4_754
C(7) H(2) 3.372 ? . 4_754
C(9) H(1) 3.220 ? . 1_455
C(9) H(12) 3.522 ? . 1_455
C(21) H(5) 3.600 ? . 1_655
C(22) H(3) 3.426 ? . 4_754
C(22) H(5) 3.087 ? . 1_655
C(23) H(3) 3.470 ? . 4_754
C(23) H(4) 3.278 ? . 1_655
C(23) H(5) 2.940 ? . 1_655
C(25) H(3) 3.032 ? . 4_755
C(25) H(11) 3.540 ? . 1_556
C(26) H(5) 3.236 ? . 1_655
C(26) H(9) 3.022 ? . 3_555
C(26) H(10) 2.981 ? . 1_556
C(26) H(11) 3.193 ? . 1_556
H(1) S(1) 3.299 ? . 4_755
H(1) N(3) 2.771 ? . 4_755
H(1) C(6) 3.220 ? . 4_755
H(1) C(9) 3.220 ? . 1_655
H(1) H(4) 2.907 ? . 1_655
H(2) S(3) 3.216 ? . 4_754
H(2) N(4) 3.275 ? . 1_655
H(2) C(5) 3.516 ? . 4_755
H(2) C(6) 3.265 ? . 4_755
H(2) C(7) 3.372 ? . 4_755
H(3) S(3) 3.344 ? . 4_754
H(3) N(9) 3.310 ? . 4_754
H(3) C(22) 3.426 ? . 4_755
H(3) C(23) 3.470 ? . 4_755
H(3) C(25) 3.032 ? . 4_754
H(3) H(11) 2.916 ? . 4_755
H(3) H(12) 2.965 ? . 4_755
H(4) C(2) 3.262 ? . 1_455
H(4) C(23) 3.278 ? . 1_455
H(4) H(1) 2.907 ? . 1_455
H(4) H(11) 3.466 ? . 1_455
H(4) H(12) 2.804 ? . 1_455
H(5) N(6) 3.318 ? . 1_455
H(5) N(7) 3.111 ? . 3_455
H(5) N(10) 3.240 ? . 1_455
H(5) C(21) 3.600 ? . 1_455
H(5) C(22) 3.087 ? . 1_455
H(5) C(23) 2.940 ? . 1_455
H(5) C(26) 3.236 ? . 1_455
H(5) H(9) 3.418 ? . 3_455
H(5) H(11) 3.340 ? . 1_455
H(5) H(12) 3.134 ? . 1_455
H(6) S(4) 3.178 ? . 1_455
H(6) N(7) 2.805 ? . 3_455
H(6) H(9) 3.178 ? . 3_455
H(7) S(2) 3.438 ? . 3_456
H(7) S(4) 3.346 ? . 1_455
H(7) N(8) 3.553 ? . 3_456
H(8) S(4) 3.506 ? . 3_455
H(8) N(8) 3.042 ? . 3_456
H(8) H(10) 3.262 ? . 3_456
H(9) S(4) 3.095 ? . 3_455
H(9) N(10) 3.451 ? . 3_455
H(9) C(26) 3.022 ? . 3_455
H(9) H(5) 3.418 ? . 3_555
H(9) H(6) 3.178 ? . 3_555
H(10) S(4) 2.976 ? . 1_554
H(10) N(10) 3.437 ? . 1_554
H(10) C(26) 2.981 ? . 1_554
H(10) H(8) 3.262 ? . 3_554
H(11) S(4) 3.401 ? . 1_554
H(11) N(3) 2.889 ? . 4_754
H(11) N(10) 3.477 ? . 1_554
H(11) C(25) 3.540 ? . 1_554
H(11) C(26) 3.193 ? . 1_554
H(11) H(3) 2.916 ? . 4_754
H(11) H(4) 3.466 ? . 1_655
H(11) H(5) 3.340 ? . 1_655
H(12) S(3) 3.407 ? . 1_554
H(12) C(4) 3.472 ? . 4_754
H(12) C(9) 3.522 ? . 1_655
H(12) H(3) 2.965 ? . 4_754
H(12) H(4) 2.804 ? . 1_655
H(12) H(5) 3.134 ? . 1_655

loop_
_geom_torsion_atom_site_label_1
_geom_torsion_atom_site_label_2
_geom_torsion_atom_site_label_3
_geom_torsion_atom_site_label_4
_geom_torsion
_geom_torsion_publ_flag
_geom_torsion_site_symmetry_1
_geom_torsion_site_symmetry_2
_geom_torsion_site_symmetry_3
_geom_torsion_site_symmetry_4
N(1) Fe(1) N(2) C(11) -178.3(4) ? . . . .
N(1) Fe(1) N(2) C(12) 3.7(3) ? . . . .
N(2) Fe(1) N(1) C(1) -5.1(3) ? . . . .
N(2) Fe(1) N(1) C(2) 177.4(5) ? . . . .
N(1) Fe(1) N(5) C(13) -52.8(10) ? . . . .
N(1) Fe(1) N(5) C(14) 137.7(8) ? . . . .
N(5) Fe(1) N(1) C(1) -51.3(9) ? . . . .
N(5) Fe(1) N(1) C(2) 131.2(8) ? . . . .
N(1) Fe(1) N(6) C(23) -8.7(5) ? . . . .
N(1) Fe(1) N(6) C(24) 179.7(4) ? . . . .
N(6) Fe(1) N(1) C(1) -92.4(3) ? . . . .
N(6) Fe(1) N(1) C(2) 90.1(5) ? . . . .
N(1) Fe(1) N(9) C(25) 4(9) ? . . . .
N(9) Fe(1) N(1) C(1) 84.7(4) ? . . . .
N(9) Fe(1) N(1) C(2) -92.8(5) ? . . . .
N(1) Fe(1) N(10) C(26) -147(3) ? . . . .
N(10) Fe(1) N(1) C(1) -179.9(2) ? . . . .
N(10) Fe(1) N(1) C(2) 2.6(5) ? . . . .
N(2) Fe(1) N(5) C(13) -97.3(4) ? . . . .
N(2) Fe(1) N(5) C(14) 93.2(6) ? . . . .
N(5) Fe(1) N(2) C(11) -8.5(4) ? . . . .
N(5) Fe(1) N(2) C(12) 173.4(3) ? . . . .
N(2) Fe(1) N(6) C(23) -83.9(5) ? . . . .
N(2) Fe(1) N(6) C(24) 104.5(4) ? . . . .
N(6) Fe(1) N(2) C(11) -83.1(4) ? . . . .
N(6) Fe(1) N(2) C(12) 98.8(3) ? . . . .
N(2) Fe(1) N(9) C(25) 79(14) ? . . . .
N(9) Fe(1) N(2) C(11) 87.4(4) ? . . . .
N(9) Fe(1) N(2) C(12) -90.7(3) ? . . . .
N(2) Fe(1) N(10) C(26) -176(2) ? . . . .
N(10) Fe(1) N(2) C(11) -147.7(12) ? . . . .
N(10) Fe(1) N(2) C(12) 34.2(14) ? . . . .
N(5) Fe(1) N(6) C(23) -179.0(5) ? . . . .
N(5) Fe(1) N(6) C(24) 9.4(4) ? . . . .
N(6) Fe(1) N(5) C(13) -10.1(4) ? . . . .
N(6) Fe(1) N(5) C(14) -179.5(6) ? . . . .
N(5) Fe(1) N(9) C(25) 174(14) ? . . . .
N(9) Fe(1) N(5) C(13) 171.3(4) ? . . . .
N(9) Fe(1) N(5) C(14) 1.9(6) ? . . . .
N(5) Fe(1) N(10) C(26) 44(3) ? . . . .
N(10) Fe(1) N(5) C(13) 76.1(4) ? . . . .
N(10) Fe(1) N(5) C(14) -93.4(6) ? . . . .
N(6) Fe(1) N(9) C(25) 166(13) ? . . . .
N(9) Fe(1) N(6) C(23) -170.6(14) ? . . . .
N(9) Fe(1) N(6) C(24) 17.8(16) ? . . . .
N(6) Fe(1) N(10) C(26) 119(3) ? . . . .
N(10) Fe(1) N(6) C(23) 87.0(5) ? . . . .
N(10) Fe(1) N(6) C(24) -84.7(4) ? . . . .
N(9) Fe(1) N(10) C(26) -52(3) ? . . . .
N(10) Fe(1) N(9) C(25) -92(14) ? . . . .
N(3) S(1) N(4) C(7) -1.3(5) ? . . . .
N(4) S(1) N(3) C(6) 0.5(5) ? . . . .
N(7) S(2) N(8) C(19) -2.5(8) ? . . . .
N(8) S(2) N(7) C(18) 0.2(5) ? . . . .
Fe(1) N(1) C(1) C(5) -176.2(3) ? . . . .
Fe(1) N(1) C(1) C(12) 5.6(5) ? . . . .
Fe(1) N(1) C(2) C(3) 175.3(5) ? . . . .
C(1) N(1) C(2) C(3) -2.2(10) ? . . . .
C(2) N(1) C(1) C(5) 1.6(8) ? . . . .
C(2) N(1) C(1) C(12) -176.6(5) ? . . . .
Fe(1) N(2) C(11) C(10) -179.6(5) ? . . . .
Fe(1) N(2) C(12) C(1) -2.1(5) ? . . . .
Fe(1) N(2) C(12) C(8) 178.3(3) ? . . . .
C(11) N(2) C(12) C(1) 179.7(4) ? . . . .
C(11) N(2) C(12) C(8) 0.1(5) ? . . . .
C(12) N(2) C(11) C(10) -1.6(8) ? . . . .
S(1) N(3) C(6) C(5) -177.2(5) ? . . . .
S(1) N(3) C(6) C(7) 0.4(6) ? . . . .
S(1) N(4) C(7) C(6) 1.6(7) ? . . . .
S(1) N(4) C(7) C(8) -178.7(5) ? . . . .
Fe(1) N(5) C(13) C(17) -172.9(5) ? . . . .
Fe(1) N(5) C(13) C(24) 9.5(7) ? . . . .
Fe(1) N(5) C(14) C(15) 170.9(7) ? . . . .
C(13) N(5) C(14) C(15) 1.6(12) ? . . . .
C(14) N(5) C(13) C(17) -2.7(10) ? . . . .
C(14) N(5) C(13) C(24) 179.7(6) ? . . . .
Fe(1) N(6) C(23) C(22) -169.3(5) ? . . . .
Fe(1) N(6) C(24) C(13) -7.8(6) ? . . . .
Fe(1) N(6) C(24) C(20) 171.6(4) ? . . . .
C(23) N(6) C(24) C(13) 179.8(4) ? . . . .
C(23) N(6) C(24) C(20) -0.8(9) ? . . . .
C(24) N(6) C(23) C(22) 2.1(10) ? . . . .
S(2) N(7) C(18) C(17) 176.2(7) ? . . . .
S(2) N(7) C(18) C(19) 2.1(10) ? . . . .
S(2) N(8) C(19) C(18) 4.1(10) ? . . . .
S(2) N(8) C(19) C(20) -179.2(7) ? . . . .
Fe(1) N(9) C(25) S(3) -66(23) ? . . . .
Fe(1) N(10) C(26) S(4) 120(22) ? . . . .
N(1) C(1) C(5) C(4) -0.5(8) ? . . . .
N(1) C(1) C(5) C(6) -179.0(5) ? . . . .
N(1) C(1) C(12) N(2) -2.3(6) ? . . . .
N(1) C(1) C(12) C(8) 177.3(4) ? . . . .
C(5) C(1) C(12) N(2) 179.4(4) ? . . . .
C(5) C(1) C(12) C(8) -0.9(7) ? . . . .
C(12) C(1) C(5) C(4) 177.6(5) ? . . . .
C(12) C(1) C(5) C(6) -0.9(7) ? . . . .
N(1) C(2) C(3) C(4) 1.7(12) ? . . . .
C(2) C(3) C(4) C(5) -0.5(10) ? . . . .
C(3) C(4) C(5) C(1) -0.1(8) ? . . . .
C(3) C(4) C(5) C(6) 178.3(6) ? . . . .
C(1) C(5) C(6) N(3) -179.6(5) ? . . . .
C(1) C(5) C(6) C(7) 3.1(8) ? . . . .
C(4) C(5) C(6) N(3) 2.0(10) ? . . . .
C(4) C(5) C(6) C(7) -175.4(6) ? . . . .
N(3) C(6) C(7) N(4) -1.4(8) ? . . . .
N(3) C(6) C(7) C(8) 178.9(5) ? . . . .
C(5) C(6) C(7) N(4) 176.3(5) ? . . . .
C(5) C(6) C(7) C(8) -3.4(9) ? . . . .
N(4) C(7) C(8) C(9) 1.7(10) ? . . . .
N(4) C(7) C(8) C(12) -178.2(6) ? . . . .
C(6) C(7) C(8) C(9) -178.6(6) ? . . . .
C(6) C(7) C(8) C(12) 1.4(8) ? . . . .
C(7) C(8) C(9) C(10) -179.2(6) ? . . . .
C(7) C(8) C(12) N(2) -179.7(4) ? . . . .
C(7) C(8) C(12) C(1) 0.7(7) ? . . . .
C(9) C(8) C(12) N(2) 0.4(7) ? . . . .
C(9) C(8) C(12) C(1) -179.3(5) ? . . . .
C(12) C(8) C(9) C(10) 0.7(10) ? . . . .
C(8) C(9) C(10) C(11) -2.1(11) ? . . . .
C(9) C(10) C(11) N(2) 2.7(11) ? . . . .
N(5) C(13) C(17) C(16) 2.3(11) ? . . . .
N(5) C(13) C(17) C(18) 179.5(6) ? . . . .
N(5) C(13) C(24) N(6) -1.0(8) ? . . . .
N(5) C(13) C(24) C(20) 179.6(5) ? . . . .
C(17) C(13) C(24) N(6) -178.6(6) ? . . . .
C(17) C(13) C(24) C(20) 2.0(9) ? . . . .
C(24) C(13) C(17) C(16) 179.7(5) ? . . . .
C(24) C(13) C(17) C(18) -3.0(10) ? . . . .
N(5) C(14) C(15) C(16) -0.1(14) ? . . . .
C(14) C(15) C(16) C(17) -0.4(13) ? . . . .
C(15) C(16) C(17) C(13) -0.6(13) ? . . . .
C(15) C(16) C(17) C(18) -177.7(9) ? . . . .
C(13) C(17) C(18) N(7) -173.8(8) ? . . . .
C(13) C(17) C(18) C(19) -0.2(9) ? . . . .
C(16) C(17) C(18) N(7) 3.3(14) ? . . . .
C(16) C(17) C(18) C(19) 177.0(8) ? . . . .
N(7) C(18) C(19) N(8) -4.3(12) ? . . . .
N(7) C(18) C(19) C(20) 178.8(8) ? . . . .
C(17) C(18) C(19) N(8) -178.7(8) ? . . . .
C(17) C(18) C(19) C(20) 4.4(13) ? . . . .
N(8) C(19) C(20) C(21) 1.7(13) ? . . . .
N(8) C(19) C(20) C(24) 178.1(8) ? . . . .
C(18) C(19) C(20) C(21) 178.2(8) ? . . . .
C(18) C(19) C(20) C(24) -5.3(11) ? . . . .
C(19) C(20) C(21) C(22) 177.0(7) ? . . . .
C(19) C(20) C(24) N(6) -177.2(6) ? . . . .
C(19) C(20) C(24) C(13) 2.2(9) ? . . . .
C(21) C(20) C(24) N(6) -0.5(8) ? . . . .
C(21) C(20) C(24) C(13) 178.9(6) ? . . . .
C(24) C(20) C(21) C(22) 0.5(10) ? . . . .
C(20) C(21) C(22) C(23) 0.7(11) ? . . . .
C(21) C(22) C(23) N(6) -2.1(11) ? . . . .

loop_
_cod_related_entry_id
_cod_related_entry_database
_cod_related_entry_code
1 ChemSpider 30653617
